data_1565810
loop_
_publ_author_name
'Bustos, Itxaso'
'Seco, Jose M.'
'Rodr\'iguez-Di\'eguez, Antonio'
'Garralda, Mar\'ia A.'
'Mendicute-Fierro, Claudio'

_publ_section_title
;
 Acyl(furfurylamine)iridium(III) complexes from irida-\b-diketones.
 Characterisation and catalytic activity in amine-borane hydrolysis
;
_journal_name_full 'Inorganica Chimica Acta'
_journal_page_first 119165
_journal_paper_doi 10.1016/j.ica.2019.119165
_journal_volume 498
_journal_year 2019
_chemical_formula_sum 'C44 H37 Cl3 Ir N O2 P2'
_chemical_formula_weight 972.23
_space_group_crystal_system triclinic
_space_group_IT_number 2
_space_group_name_Hall '-P 1'
_space_group_name_H-M_alt 'P -1'
_atom_sites_solution_hydrogens mixed
_audit_creation_method SHELXL-2014
_cell_angle_alpha 70.1540(10)
_cell_angle_beta 75.8030(10)
_cell_angle_gamma 88.8330(10)
_cell_formula_units_Z 4
_cell_length_a 13.5694(5)
_cell_length_b 18.0658(7)
_cell_length_c 18.2342(7)
_cell_measurement_reflns_used 34785
_cell_measurement_temperature 100(2)
_cell_measurement_theta_max 28.53
_cell_measurement_theta_min 2.61
_cell_volume 4066.4(3)
_computing_cell_refinement 'Bruker Apex II'
_computing_data_collection 'Bruker Apex II'
_computing_data_reduction 'Bruker Apex II'
_computing_structure_refinement 'SHELXL-2014 (Sheldrick, 2014)'
_computing_structure_solution 'SHELXL-2014 (Sheldrick, 2014)'
_diffrn_ambient_temperature 100(2)
_diffrn_measured_fraction_theta_full 0.999
_diffrn_measured_fraction_theta_max 0.996
_diffrn_measurement_device_type 'Bruker D8 Venture'
_diffrn_measurement_method '\f and \w scans'
_diffrn_radiation_type MoK\a
_diffrn_radiation_wavelength 0.71069
_diffrn_reflns_av_R_equivalents 0.0497
_diffrn_reflns_av_unetI/netI 0.0413
_diffrn_reflns_Laue_measured_fraction_full 0.999
_diffrn_reflns_Laue_measured_fraction_max 0.996
_diffrn_reflns_limit_h_max 17
_diffrn_reflns_limit_h_min -18
_diffrn_reflns_limit_k_max 24
_diffrn_reflns_limit_k_min -24
_diffrn_reflns_limit_l_max 24
_diffrn_reflns_limit_l_min -24
_diffrn_reflns_number 90790
_diffrn_reflns_point_group_measured_fraction_full 0.999
_diffrn_reflns_point_group_measured_fraction_max 0.996
_diffrn_reflns_theta_full 25.240
_diffrn_reflns_theta_max 28.333
_diffrn_reflns_theta_min 2.209
_diffrn_source 'fine-focus sealed tube'
_exptl_absorpt_coefficient_mu 3.597
_exptl_absorpt_correction_T_max 0.746
_exptl_absorpt_correction_T_min 0.674
_exptl_absorpt_correction_type empirical
_exptl_absorpt_process_details
;
SADABS-2014/3 (Bruker,2014/3) was used for absorption correction.
wR2(int) was 0.0706 before and 0.0469 after correction.
The Ratio of minimum to maximum transmission is 0.9433.
The \l/2 correction factor is 0.00150.
;
_exptl_crystal_colour yellow
_exptl_crystal_density_diffrn 1.588
_exptl_crystal_description prismatic
_exptl_crystal_F_000 1928
_exptl_crystal_size_max 0.15
_exptl_crystal_size_mid 0.15
_exptl_crystal_size_min 0.11
_refine_diff_density_max 1.253
_refine_diff_density_min -2.003
_refine_diff_density_rms 0.157
_refine_ls_extinction_coef .
_refine_ls_extinction_method none
_refine_ls_goodness_of_fit_ref 1.086
_refine_ls_hydrogen_treatment constr
_refine_ls_matrix_type full
_refine_ls_number_parameters 901
_refine_ls_number_reflns 20205
_refine_ls_number_restraints 0
_refine_ls_restrained_S_all 1.086
_refine_ls_R_factor_all 0.0454
_refine_ls_R_factor_gt 0.0312
_refine_ls_shift/su_max 0.001
_refine_ls_shift/su_mean 0.000
_refine_ls_structure_factor_coef Fsqd
_refine_ls_weighting_details 'w=1/[\s^2^(Fo^2^)+(0.0412P)^2^+0.5045P] where P=(Fo^2^+2Fc^2^)/3'
_refine_ls_weighting_scheme calc
_refine_ls_wR_factor_gt 0.0754
_refine_ls_wR_factor_ref 0.0793
_reflns_Friedel_coverage 0.000
_reflns_Friedel_fraction_full .
_reflns_Friedel_fraction_max .
_reflns_number_gt 16170
_reflns_number_total 20205
_reflns_threshold_expression 'I > 2\s(I)'
_cod_data_source_file ICA-2019-498-119165.cif
_cod_data_source_block 4
_cod_depositor_comments
;
The following automatic conversions were performed:

data item '_exptl_absorpt_correction_type' value 'Empirical' was
changed to 'empirical' in accordance with the built-in table derived
from the CIF Core dictionary named 'cif_core.dic' version 2.4.5 last
updated on 2014-11-21.

Automatic conversion script
Id: cif_fix_values 8738 2021-04-28 16:35:53Z antanas 
;
_cod_database_code 1565810
_shelx_space_group_comment
;
The symmetry employed for this shelxl refinement is uniquely defined
by the following loop, which should always be used as a source of
symmetry information in preference to the above space-group names.
They are only intended as comments.
;
_shelxl_version_number 2014-3

loop_
_space_group_symop_operation_xyz
'x, y, z'
'-x, -y, -z'

loop_
_atom_site_label
_atom_site_type_symbol
_atom_site_fract_x
_atom_site_fract_y
_atom_site_fract_z
_atom_site_U_iso_or_equiv
_atom_site_adp_type
_atom_site_occupancy
_atom_site_site_symmetry_order
_atom_site_calc_flag
_atom_site_refinement_flags_posn
_atom_site_refinement_flags_adp
_atom_site_refinement_flags_occupancy
_atom_site_disorder_assembly
_atom_site_disorder_group
Ir1A Ir 0.39932(2) 0.21858(2) 0.44698(2) 0.01251(4) Uani 1 1 d . . . . .
H0A H 0.3669 0.2246 0.3740 0.015 Uiso 1 1 d R U . . .
Ir1B Ir 0.12176(2) 0.28481(2) 0.08821(2) 0.01388(4) Uani 1 1 d . . . . .
H0B H 0.1451 0.2883 0.1613 0.017 Uiso 1 1 d R U . . .
C1A C 0.5474(2) 0.24364(19) 0.3771(2) 0.0140(7) Uani 1 1 d . . . . .
C1B C -0.0275(3) 0.2771(2) 0.1503(2) 0.0169(7) Uani 1 1 d . . . . .
C2A C 0.6093(3) 0.30789(19) 0.3849(2) 0.0163(7) Uani 1 1 d . . . . .
C2B C -0.0921(3) 0.2042(2) 0.1644(2) 0.0185(7) Uani 1 1 d . . . . .
C3A C 0.7151(3) 0.3177(2) 0.3549(2) 0.0180(7) Uani 1 1 d . . . . .
H3A H 0.7490 0.2833 0.3307 0.022 Uiso 1 1 calc R U . . .
C3B C -0.1986(3) 0.2022(2) 0.1844(2) 0.0221(8) Uani 1 1 d . . . . .
H3B H -0.2314 0.2470 0.1883 0.027 Uiso 1 1 calc R U . . .
C4A C 0.7697(3) 0.3780(2) 0.3609(2) 0.0223(8) Uani 1 1 d . . . . .
H4A H 0.8404 0.3830 0.3427 0.027 Uiso 1 1 calc R U . . .
C4B C -0.2553(3) 0.1334(2) 0.1983(2) 0.0250(8) Uani 1 1 d . . . . .
H4B H -0.3261 0.1324 0.2107 0.030 Uiso 1 1 calc R U . . .
C5A C 0.7194(3) 0.4311(2) 0.3940(2) 0.0247(8) Uani 1 1 d . . . . .
H5A H 0.7566 0.4720 0.3974 0.030 Uiso 1 1 calc R U . . .
C5B C -0.2074(3) 0.0671(2) 0.1937(2) 0.0249(8) Uani 1 1 d . . . . .
H5B H -0.2459 0.0211 0.2040 0.030 Uiso 1 1 calc R U . . .
C6A C 0.6140(3) 0.4239(2) 0.4223(2) 0.0207(8) Uani 1 1 d . . . . .
H6A H 0.5804 0.4606 0.4430 0.025 Uiso 1 1 calc R U . . .
C6B C -0.1007(3) 0.0679(2) 0.1738(2) 0.0199(7) Uani 1 1 d . . . . .
H6B H -0.0686 0.0226 0.1709 0.024 Uiso 1 1 calc R U . . .
C7A C 0.5591(3) 0.3609(2) 0.4193(2) 0.0174(7) Uani 1 1 d . . . . .
C7B C -0.0437(3) 0.1365(2) 0.1586(2) 0.0168(7) Uani 1 1 d . . . . .
C8A C 0.3771(3) 0.3561(2) 0.5481(2) 0.0202(8) Uani 1 1 d . . . . .
C8B C 0.1435(3) 0.0919(2) 0.0706(2) 0.0178(7) Uani 1 1 d . . . . .
C9A C 0.4398(3) 0.3483(2) 0.6001(2) 0.0285(9) Uani 1 1 d . . . . .
H9A H 0.5090 0.3424 0.5829 0.034 Uiso 1 1 calc R U . . .
C9B C 0.0927(3) 0.0852(2) 0.0151(2) 0.0225(8) Uani 1 1 d . . . . .
H9B H 0.0328 0.1103 0.0107 0.027 Uiso 1 1 calc R U . . .
C10A C 0.3995(4) 0.3492(2) 0.6773(3) 0.0371(11) Uani 1 1 d . . . . .
H10A H 0.4421 0.3447 0.7112 0.045 Uiso 1 1 calc R U . . .
C10B C 0.1308(3) 0.0415(2) -0.0335(2) 0.0302(9) Uani 1 1 d . . . . .
H10B H 0.0962 0.0369 -0.0701 0.036 Uiso 1 1 calc R U . . .
C11A C 0.2986(4) 0.3565(2) 0.7040(3) 0.0373(11) Uani 1 1 d . . . . .
H11A H 0.2725 0.3569 0.7560 0.045 Uiso 1 1 calc R U . . .
C11B C 0.2210(4) 0.0043(3) -0.0277(3) 0.0401(11) Uani 1 1 d . . . . .
H11B H 0.2462 -0.0259 -0.0597 0.048 Uiso 1 1 calc R U . . .
C12A C 0.2340(3) 0.3634(2) 0.6538(3) 0.0331(10) Uani 1 1 d . . . . .
H12A H 0.1645 0.3677 0.6722 0.040 Uiso 1 1 calc R U . . .
C12B C 0.2723(3) 0.0127(3) 0.0257(3) 0.0393(11) Uani 1 1 d . . . . .
H12B H 0.3333 -0.0111 0.0288 0.047 Uiso 1 1 calc R U . . .
C13A C 0.2741(3) 0.3640(2) 0.5765(3) 0.0275(9) Uani 1 1 d . . . . .
H13A H 0.2312 0.3697 0.5425 0.033 Uiso 1 1 calc R U . . .
C13B C 0.2346(3) 0.0558(2) 0.0746(2) 0.0272(9) Uani 1 1 d . . . . .
H13B H 0.2701 0.0608 0.1105 0.033 Uiso 1 1 calc R U . . .
C14A C 0.3843(3) 0.4308(2) 0.3782(2) 0.0175(7) Uani 1 1 d . . . . .
C14B C 0.1233(2) 0.0872(2) 0.2304(2) 0.0157(7) Uani 1 1 d . . . . .
C15A C 0.3630(3) 0.5006(2) 0.3937(3) 0.0265(9) Uani 1 1 d . . . . .
H15A H 0.3581 0.5022 0.4450 0.032 Uiso 1 1 calc R U . . .
C15B C 0.1090(3) 0.0053(2) 0.2568(2) 0.0209(8) Uani 1 1 d . . . . .
H15B H 0.0852 -0.0186 0.2260 0.025 Uiso 1 1 calc R U . . .
C16A C 0.3493(3) 0.5680(2) 0.3321(3) 0.0348(10) Uani 1 1 d . . . . .
H16A H 0.3354 0.6146 0.3426 0.042 Uiso 1 1 calc R U . . .
C16B C 0.1300(3) -0.0406(2) 0.3284(2) 0.0240(8) Uani 1 1 d . . . . .
H16B H 0.1198 -0.0952 0.3458 0.029 Uiso 1 1 calc R U . . .
C17A C 0.3557(3) 0.5668(2) 0.2562(3) 0.0363(11) Uani 1 1 d . . . . .
H17A H 0.3473 0.6125 0.2156 0.044 Uiso 1 1 calc R U . . .
C17B C 0.1658(3) -0.0055(2) 0.3742(2) 0.0247(8) Uani 1 1 d . . . . .
H17B H 0.1799 -0.0365 0.4224 0.030 Uiso 1 1 calc R U . . .
C18A C 0.3749(3) 0.4969(2) 0.2403(3) 0.0304(9) Uani 1 1 d . . . . .
H18A H 0.3784 0.4954 0.1892 0.036 Uiso 1 1 calc R U . . .
C18B C 0.1806(3) 0.0749(2) 0.3486(2) 0.0245(8) Uani 1 1 d . . . . .
H18B H 0.2055 0.0981 0.3794 0.029 Uiso 1 1 calc R U . . .
C19A C 0.3888(3) 0.4294(2) 0.3018(2) 0.0218(8) Uani 1 1 d . . . . .
H19A H 0.4013 0.3826 0.2914 0.026 Uiso 1 1 calc R U . . .
C19B C 0.1589(3) 0.1224(2) 0.2773(2) 0.0193(7) Uani 1 1 d . . . . .
H19B H 0.1680 0.1771 0.2610 0.023 Uiso 1 1 calc R U . . .
N1A N 0.4512(2) 0.08976(16) 0.38074(17) 0.0146(6) Uani 1 1 d . . . . .
H1A H 0.4981 0.1253 0.3485 0.018 Uiso 1 1 calc R U . . .
N1B N 0.0760(2) 0.44317(17) 0.09442(18) 0.0190(6) Uani 1 1 d . . . . .
H1B H 0.0278 0.4144 0.1335 0.023 Uiso 1 1 calc R U . . .
C21A C 0.4461(3) 0.01735(19) 0.3607(2) 0.0190(7) Uani 1 1 d . . . . .
H21A H 0.4898 -0.0201 0.3869 0.023 Uiso 1 1 calc R U . . .
H21B H 0.3769 -0.0063 0.3820 0.023 Uiso 1 1 calc R U . . .
C21B C 0.0824(3) 0.5268(2) 0.0882(2) 0.0219(8) Uani 1 1 d . . . . .
H21C H 0.0320 0.5551 0.0617 0.026 Uiso 1 1 calc R U . . .
H21D H 0.1493 0.5512 0.0563 0.026 Uiso 1 1 calc R U . . .
C22A C 0.4771(3) 0.0319(2) 0.2741(2) 0.0209(8) Uani 1 1 d . . . . .
C22B C 0.0636(3) 0.5310(2) 0.1707(2) 0.0226(8) Uani 1 1 d . . . . .
C23A C 0.5326(3) -0.0102(2) 0.2321(2) 0.0286(9) Uani 1 1 d . . . . .
H23A H 0.5672 -0.0545 0.2521 0.034 Uiso 1 1 calc R U . . .
C23B C -0.0143(4) 0.5530(3) 0.2186(3) 0.0456(13) Uani 1 1 d . . . . .
H23B H -0.0746 0.5722 0.2063 0.055 Uiso 1 1 calc R U . . .
C24A C 0.5272(3) 0.0276(3) 0.1498(3) 0.0344(10) Uani 1 1 d . . . . .
H24A H 0.5569 0.0119 0.1063 0.041 Uiso 1 1 calc R U . . .
C24B C 0.0135(4) 0.5410(3) 0.2919(3) 0.0457(13) Uani 1 1 d . . . . .
H24B H -0.0247 0.5517 0.3366 0.055 Uiso 1 1 calc R U . . .
C25A C 0.4721(4) 0.0885(3) 0.1483(3) 0.0410(11) Uani 1 1 d . . . . .
H25A H 0.4573 0.1237 0.1022 0.049 Uiso 1 1 calc R U . . .
C25B C 0.1042(3) 0.5119(3) 0.2842(3) 0.0358(10) Uani 1 1 d . . . . .
H25B H 0.1399 0.4980 0.3238 0.043 Uiso 1 1 calc R U . . .
C26A C 0.3187(2) 0.04656(19) 0.5046(2) 0.0136(7) Uani 1 1 d . . . . .
C26B C 0.2025(3) 0.4496(2) -0.0284(2) 0.0177(7) Uani 1 1 d . . . . .
C27A C 0.3326(3) -0.0349(2) 0.5322(2) 0.0189(7) Uani 1 1 d . . . . .
H27A H 0.3924 -0.0536 0.5095 0.023 Uiso 1 1 calc R U . . .
C27B C 0.1844(3) 0.5224(2) -0.0804(2) 0.0181(7) Uani 1 1 d . . . . .
H27B H 0.1303 0.5502 -0.0634 0.022 Uiso 1 1 calc R U . . .
C28A C 0.2584(3) -0.0872(2) 0.5925(2) 0.0203(8) Uani 1 1 d . . . . .
H28A H 0.2688 -0.1408 0.6105 0.024 Uiso 1 1 calc R U . . .
C28B C 0.2474(3) 0.5531(2) -0.1576(2) 0.0201(8) Uani 1 1 d . . . . .
H28B H 0.2340 0.6008 -0.1929 0.024 Uiso 1 1 calc R U . . .
C29A C 0.1679(3) -0.0602(2) 0.6265(2) 0.0221(8) Uani 1 1 d . . . . .
H29A H 0.1166 -0.0960 0.6650 0.026 Uiso 1 1 calc R U . . .
C29B C 0.3302(3) 0.5135(2) -0.1830(2) 0.0212(8) Uani 1 1 d . . . . .
H29B H 0.3725 0.5353 -0.2347 0.025 Uiso 1 1 calc R U . . .
C30A C 0.1542(3) 0.0200(2) 0.6031(2) 0.0188(7) Uani 1 1 d . . . . .
H30A H 0.0949 0.0382 0.6273 0.023 Uiso 1 1 calc R U . . .
C30B C 0.3499(3) 0.4418(2) -0.1316(2) 0.0191(7) Uani 1 1 d . . . . .
H30B H 0.4058 0.4157 -0.1486 0.023 Uiso 1 1 calc R U . . .
C31A C 0.2300(3) 0.07337(19) 0.5429(2) 0.0154(7) Uani 1 1 d . . . . .
C31B C 0.2866(3) 0.4090(2) -0.0551(2) 0.0164(7) Uani 1 1 d . . . . .
C32A C 0.1625(3) 0.1883(2) 0.6131(2) 0.0187(7) Uani 1 1 d . . . . .
C32B C 0.3659(3) 0.2572(2) -0.0442(2) 0.0178(7) Uani 1 1 d . . . . .
C33A C 0.2096(3) 0.1592(2) 0.6767(2) 0.0227(8) Uani 1 1 d . . . . .
H33A H 0.2730 0.1385 0.6681 0.027 Uiso 1 1 calc R U . . .
C33B C 0.3182(3) 0.2298(2) -0.0909(2) 0.0266(9) Uani 1 1 d . . . . .
H33B H 0.2504 0.2391 -0.0902 0.032 Uiso 1 1 calc R U . . .
C34A C 0.1622(3) 0.1611(2) 0.7522(2) 0.0276(9) Uani 1 1 d . . . . .
H34A H 0.1936 0.1412 0.7943 0.033 Uiso 1 1 calc R U . . .
C34B C 0.3711(3) 0.1892(3) -0.1378(3) 0.0334(10) Uani 1 1 d . . . . .
H34B H 0.3389 0.1717 -0.1691 0.040 Uiso 1 1 calc R U . . .
C35A C 0.0678(3) 0.1925(3) 0.7658(3) 0.0363(10) Uani 1 1 d . . . . .
H35A H 0.0362 0.1940 0.8166 0.044 Uiso 1 1 calc R U . . .
C35B C 0.4716(3) 0.1739(2) -0.1389(3) 0.0314(9) Uani 1 1 d . . . . .
H35B H 0.5066 0.1456 -0.1701 0.038 Uiso 1 1 calc R U . . .
C36A C 0.0216(3) 0.2214(3) 0.7037(3) 0.0409(12) Uani 1 1 d . . . . .
H36A H -0.0414 0.2427 0.7125 0.049 Uiso 1 1 calc R U . . .
C36B C 0.5201(3) 0.2011(3) -0.0932(3) 0.0335(10) Uani 1 1 d . . . . .
H36B H 0.5880 0.1915 -0.0943 0.040 Uiso 1 1 calc R U . . .
C37A C 0.0681(3) 0.2191(2) 0.6278(2) 0.0294(9) Uani 1 1 d . . . . .
H37A H 0.0356 0.2383 0.5864 0.035 Uiso 1 1 calc R U . . .
C37B C 0.4682(3) 0.2424(2) -0.0460(2) 0.0272(9) Uani 1 1 d . . . . .
H37B H 0.5010 0.2604 -0.0155 0.033 Uiso 1 1 calc R U . . .
C38A C 0.1344(3) 0.2109(2) 0.4555(2) 0.0165(7) Uani 1 1 d . . . . .
C38B C 0.3838(3) 0.3268(2) 0.0711(2) 0.0172(7) Uani 1 1 d . . . . .
C39A C 0.0437(3) 0.1659(2) 0.4750(2) 0.0229(8) Uani 1 1 d . . . . .
H39A H 0.0291 0.1202 0.5203 0.027 Uiso 1 1 calc R U . . .
C39B C 0.4605(3) 0.3879(2) 0.0382(2) 0.0247(8) Uani 1 1 d . . . . .
H39B H 0.4644 0.4254 -0.0123 0.030 Uiso 1 1 calc R U . . .
C40A C -0.0254(3) 0.1881(3) 0.4281(2) 0.0268(9) Uani 1 1 d . . . . .
H40A H -0.0866 0.1581 0.4426 0.032 Uiso 1 1 calc R U . . .
C40B C 0.5305(3) 0.3931(2) 0.0801(3) 0.0290(9) Uani 1 1 d . . . . .
H40B H 0.5812 0.4340 0.0576 0.035 Uiso 1 1 calc R U . . .
C41A C -0.0036(3) 0.2547(3) 0.3597(2) 0.0274(9) Uani 1 1 d . . . . .
H41A H -0.0489 0.2688 0.3272 0.033 Uiso 1 1 calc R U . . .
C41B C 0.5259(3) 0.3377(2) 0.1558(3) 0.0280(9) Uani 1 1 d . . . . .
H41B H 0.5731 0.3416 0.1839 0.034 Uiso 1 1 calc R U . . .
C42A C 0.0864(3) 0.3008(2) 0.3396(2) 0.0261(8) Uani 1 1 d . . . . .
H42A H 0.1009 0.3462 0.2941 0.031 Uiso 1 1 calc R U . . .
C42B C 0.4503(3) 0.2767(2) 0.1892(2) 0.0221(8) Uani 1 1 d . . . . .
H42B H 0.4467 0.2392 0.2397 0.026 Uiso 1 1 calc R U . . .
C43A C 0.1550(3) 0.2786(2) 0.3878(2) 0.0218(8) Uani 1 1 d . . . . .
H43A H 0.2150 0.3096 0.3744 0.026 Uiso 1 1 calc R U . . .
C43B C 0.3801(3) 0.2716(2) 0.1468(2) 0.0215(8) Uani 1 1 d . . . . .
H43B H 0.3295 0.2305 0.1695 0.026 Uiso 1 1 calc R U . . .
C20A C 0.3941(2) 0.10679(19) 0.4406(2) 0.0138(7) Uani 1 1 d . . . . .
C20B C 0.1311(3) 0.4052(2) 0.0506(2) 0.0169(7) Uani 1 1 d . . . . .
O1A O 0.58908(17) 0.21278(14) 0.32763(15) 0.0178(5) Uani 1 1 d . . . . .
O1B O -0.07039(19) 0.32633(15) 0.17955(15) 0.0224(6) Uani 1 1 d . . . . .
O2A O 0.4390(2) 0.09309(18) 0.22501(18) 0.0367(7) Uani 1 1 d . . . . .
O2B O 0.1381(2) 0.50489(18) 0.21007(17) 0.0324(7) Uani 1 1 d . . . . .
Cl1A Cl 0.46441(7) 0.16618(5) 0.57010(5) 0.02080(18) Uani 1 1 d . . . . .
Cl1B Cl 0.06711(6) 0.29234(5) -0.03586(5) 0.02101(18) Uani 1 1 d . . . . .
P2A P 0.22806(6) 0.18068(5) 0.51576(5) 0.01393(17) Uani 1 1 d . . . . .
P1A P 0.42082(7) 0.34348(5) 0.45066(6) 0.01560(18) Uani 1 1 d . . . . .
P1B P 0.09509(7) 0.14903(5) 0.13543(5) 0.01446(17) Uani 1 1 d . . . . .
P2B P 0.29373(7) 0.31184(5) 0.01712(5) 0.01465(17) Uani 1 1 d . . . . .

loop_
_atom_site_aniso_label
_atom_site_aniso_U_11
_atom_site_aniso_U_22
_atom_site_aniso_U_33
_atom_site_aniso_U_23
_atom_site_aniso_U_13
_atom_site_aniso_U_12
Ir1A 0.01230(7) 0.00973(6) 0.01451(7) -0.00276(5) -0.00372(5) 0.00151(5)
Ir1B 0.01472(7) 0.01256(7) 0.01179(7) -0.00090(5) -0.00343(5) 0.00080(5)
C1A 0.0131(15) 0.0128(16) 0.0134(16) 0.0000(13) -0.0052(13) 0.0005(12)
C1B 0.0163(16) 0.0177(17) 0.0123(17) -0.0005(14) -0.0028(13) 0.0045(13)
C2A 0.0189(17) 0.0096(16) 0.0168(17) 0.0007(13) -0.0056(14) -0.0002(13)
C2B 0.0189(17) 0.0208(18) 0.0129(17) -0.0024(14) -0.0036(14) 0.0016(14)
C3A 0.0186(17) 0.0135(17) 0.0198(18) -0.0017(14) -0.0068(14) 0.0008(13)
C3B 0.0190(18) 0.025(2) 0.0188(19) -0.0061(16) -0.0004(14) 0.0015(15)
C4A 0.0177(18) 0.0172(18) 0.029(2) -0.0018(16) -0.0082(15) -0.0018(14)
C4B 0.0135(17) 0.035(2) 0.023(2) -0.0085(18) -0.0002(15) -0.0029(15)
C5A 0.026(2) 0.0134(17) 0.035(2) -0.0055(16) -0.0121(17) -0.0034(15)
C5B 0.026(2) 0.028(2) 0.0184(19) -0.0060(16) -0.0039(16) -0.0075(16)
C6A 0.0258(19) 0.0119(17) 0.025(2) -0.0060(15) -0.0085(16) 0.0000(14)
C6B 0.0227(18) 0.0223(19) 0.0157(18) -0.0072(15) -0.0057(14) -0.0008(15)
C7A 0.0226(18) 0.0127(16) 0.0162(17) -0.0019(14) -0.0082(14) 0.0000(13)
C7B 0.0173(17) 0.0185(17) 0.0079(16) 0.0020(14) -0.0002(13) -0.0033(13)
C8A 0.028(2) 0.0084(16) 0.0227(19) -0.0050(14) -0.0047(15) 0.0001(14)
C8B 0.0197(17) 0.0194(18) 0.0115(17) -0.0048(14) 0.0009(13) -0.0023(14)
C9A 0.036(2) 0.024(2) 0.027(2) -0.0080(17) -0.0092(18) -0.0045(17)
C9B 0.0246(19) 0.026(2) 0.0151(18) -0.0076(16) 0.0002(15) -0.0066(15)
C10A 0.056(3) 0.028(2) 0.025(2) -0.0064(19) -0.010(2) -0.007(2)
C10B 0.036(2) 0.035(2) 0.021(2) -0.0154(18) -0.0028(17) -0.0109(18)
C11A 0.058(3) 0.024(2) 0.029(2) -0.0146(19) -0.001(2) -0.003(2)
C11B 0.046(3) 0.047(3) 0.035(3) -0.032(2) 0.004(2) 0.003(2)
C12A 0.038(2) 0.021(2) 0.038(3) -0.0154(19) 0.0037(19) 0.0024(18)
C12B 0.033(2) 0.053(3) 0.038(3) -0.027(2) -0.003(2) 0.012(2)
C13A 0.030(2) 0.0181(19) 0.034(2) -0.0102(17) -0.0057(18) 0.0037(16)
C13B 0.025(2) 0.035(2) 0.024(2) -0.0155(18) -0.0042(16) 0.0053(17)
C14A 0.0160(17) 0.0124(16) 0.0214(19) -0.0013(14) -0.0065(14) 0.0009(13)
C14B 0.0145(16) 0.0170(17) 0.0105(16) -0.0011(14) 0.0003(13) 0.0035(13)
C15A 0.031(2) 0.0147(18) 0.036(2) -0.0080(17) -0.0137(18) 0.0033(15)
C15B 0.0206(18) 0.0186(18) 0.0214(19) -0.0039(15) -0.0062(15) 0.0020(14)
C16A 0.036(2) 0.018(2) 0.050(3) -0.008(2) -0.017(2) 0.0092(17)
C16B 0.0219(19) 0.0163(18) 0.025(2) 0.0026(16) -0.0034(15) 0.0000(15)
C17A 0.034(2) 0.018(2) 0.047(3) 0.0053(19) -0.016(2) 0.0004(17)
C17B 0.0230(19) 0.028(2) 0.0163(19) 0.0012(16) -0.0062(15) 0.0055(16)
C18A 0.025(2) 0.033(2) 0.026(2) -0.0005(18) -0.0069(17) 0.0022(17)
C18B 0.0253(19) 0.029(2) 0.021(2) -0.0087(17) -0.0090(16) 0.0065(16)
C19A 0.0178(18) 0.0192(18) 0.024(2) -0.0041(16) -0.0012(15) 0.0008(14)
C19B 0.0220(18) 0.0166(17) 0.0186(18) -0.0065(15) -0.0037(14) 0.0043(14)
N1A 0.0138(13) 0.0086(13) 0.0202(15) -0.0051(12) -0.0017(11) -0.0002(10)
N1B 0.0217(15) 0.0140(14) 0.0176(16) -0.0025(12) -0.0021(12) -0.0004(12)
C21A 0.0227(18) 0.0104(16) 0.024(2) -0.0081(15) -0.0031(15) -0.0001(14)
C21B 0.030(2) 0.0140(17) 0.0213(19) -0.0056(15) -0.0065(16) 0.0026(15)
C22A 0.0201(18) 0.0147(17) 0.027(2) -0.0086(16) -0.0019(15) -0.0009(14)
C22B 0.029(2) 0.0187(18) 0.0184(19) -0.0029(15) -0.0081(16) 0.0019(15)
C23A 0.027(2) 0.030(2) 0.028(2) -0.0105(18) -0.0036(17) 0.0028(17)
C23B 0.045(3) 0.062(3) 0.036(3) -0.025(3) -0.014(2) 0.031(3)
C24A 0.034(2) 0.041(3) 0.027(2) -0.016(2) -0.0011(18) 0.000(2)
C24B 0.052(3) 0.065(3) 0.029(3) -0.026(2) -0.014(2) 0.023(3)
C25A 0.055(3) 0.042(3) 0.023(2) -0.006(2) -0.012(2) 0.009(2)
C25B 0.044(3) 0.045(3) 0.022(2) -0.013(2) -0.0126(19) 0.001(2)
C26A 0.0122(15) 0.0134(16) 0.0148(17) -0.0036(14) -0.0047(13) 0.0012(12)
C26B 0.0184(17) 0.0163(17) 0.0175(18) -0.0033(14) -0.0067(14) -0.0023(14)
C27A 0.0211(18) 0.0163(17) 0.0192(18) -0.0036(15) -0.0088(15) 0.0020(14)
C27B 0.0217(18) 0.0139(17) 0.0163(18) -0.0016(14) -0.0055(14) -0.0007(14)
C28A 0.0267(19) 0.0136(17) 0.0180(18) 0.0001(14) -0.0090(15) 0.0004(14)
C28B 0.0239(19) 0.0155(17) 0.0159(18) 0.0034(14) -0.0082(15) -0.0030(14)
C29A 0.0251(19) 0.0197(18) 0.0157(18) -0.0005(15) -0.0023(15) -0.0068(15)
C29B 0.0245(19) 0.0178(18) 0.0160(18) 0.0006(15) -0.0043(15) -0.0042(15)
C30A 0.0192(17) 0.0181(18) 0.0176(18) -0.0048(15) -0.0037(14) 0.0004(14)
C30B 0.0151(16) 0.0216(18) 0.0185(18) -0.0039(15) -0.0048(14) -0.0020(14)
C31A 0.0179(17) 0.0122(16) 0.0173(17) -0.0052(14) -0.0069(14) 0.0031(13)
C31B 0.0167(17) 0.0134(16) 0.0177(18) -0.0022(14) -0.0060(14) -0.0044(13)
C32A 0.0176(17) 0.0166(17) 0.0185(18) -0.0046(15) -0.0001(14) -0.0020(14)
C32B 0.0178(17) 0.0185(18) 0.0151(17) -0.0055(14) -0.0012(14) 0.0009(14)
C33A 0.0196(18) 0.0227(19) 0.022(2) -0.0032(16) -0.0056(15) 0.0003(15)
C33B 0.0169(18) 0.035(2) 0.025(2) -0.0095(18) -0.0012(15) -0.0031(16)
C34A 0.035(2) 0.028(2) 0.019(2) -0.0058(17) -0.0084(17) -0.0008(17)
C34B 0.030(2) 0.044(3) 0.028(2) -0.019(2) -0.0007(18) -0.0125(19)
C35A 0.039(2) 0.050(3) 0.024(2) -0.019(2) -0.0061(19) 0.007(2)
C35B 0.031(2) 0.032(2) 0.029(2) -0.0165(19) 0.0046(18) -0.0010(18)
C36A 0.034(2) 0.061(3) 0.034(3) -0.027(2) -0.007(2) 0.022(2)
C36B 0.026(2) 0.039(2) 0.043(3) -0.021(2) -0.0117(19) 0.0113(18)
C37A 0.032(2) 0.036(2) 0.023(2) -0.0126(18) -0.0090(17) 0.0150(18)
C37B 0.0228(19) 0.032(2) 0.033(2) -0.0176(19) -0.0103(17) 0.0067(16)
C38A 0.0171(17) 0.0207(18) 0.0132(17) -0.0069(14) -0.0053(13) 0.0051(14)
C38B 0.0177(17) 0.0181(17) 0.0188(18) -0.0079(15) -0.0081(14) 0.0049(14)
C39A 0.0200(18) 0.026(2) 0.0181(19) -0.0031(16) -0.0032(15) -0.0013(15)
C39B 0.026(2) 0.0197(19) 0.027(2) -0.0022(16) -0.0110(16) -0.0013(15)
C40A 0.0147(17) 0.040(2) 0.028(2) -0.0135(19) -0.0064(15) -0.0016(16)
C40B 0.026(2) 0.024(2) 0.039(2) -0.0094(19) -0.0147(18) -0.0015(16)
C41A 0.0222(19) 0.045(3) 0.022(2) -0.0174(19) -0.0119(16) 0.0163(18)
C41B 0.031(2) 0.027(2) 0.033(2) -0.0113(18) -0.0193(18) 0.0025(17)
C42A 0.030(2) 0.025(2) 0.025(2) -0.0067(17) -0.0121(17) 0.0125(16)
C42B 0.0239(19) 0.027(2) 0.0144(18) -0.0035(16) -0.0075(15) 0.0031(15)
C43A 0.0224(18) 0.0172(18) 0.023(2) -0.0036(15) -0.0055(15) 0.0043(14)
C43B 0.0195(18) 0.0232(19) 0.0198(19) -0.0053(16) -0.0045(15) 0.0021(15)
C20A 0.0160(16) 0.0100(15) 0.0179(17) -0.0054(14) -0.0083(13) 0.0032(12)
C20B 0.0178(17) 0.0140(17) 0.0178(18) -0.0011(14) -0.0091(14) 0.0044(13)
O1A 0.0141(12) 0.0173(12) 0.0213(13) -0.0094(11) 0.0009(10) -0.0001(9)
O1B 0.0202(13) 0.0203(13) 0.0225(14) -0.0055(11) -0.0007(11) 0.0024(10)
O2A 0.0476(19) 0.0352(17) 0.0285(17) -0.0125(14) -0.0105(14) 0.0120(14)
O2B 0.0260(15) 0.0448(18) 0.0300(16) -0.0166(14) -0.0088(12) 0.0062(13)
Cl1A 0.0230(4) 0.0162(4) 0.0236(5) -0.0034(4) -0.0118(4) 0.0045(3)
Cl1B 0.0208(4) 0.0243(4) 0.0166(4) -0.0023(4) -0.0089(3) 0.0005(3)
P2A 0.0128(4) 0.0130(4) 0.0146(4) -0.0031(3) -0.0033(3) 0.0014(3)
P1A 0.0170(4) 0.0111(4) 0.0180(5) -0.0041(4) -0.0047(4) 0.0018(3)
P1B 0.0161(4) 0.0138(4) 0.0120(4) -0.0027(3) -0.0035(3) 0.0009(3)
P2B 0.0145(4) 0.0139(4) 0.0140(4) -0.0024(3) -0.0044(3) 0.0011(3)

loop_
_atom_type_symbol
_atom_type_description
_atom_type_scat_dispersion_real
_atom_type_scat_dispersion_imag
_atom_type_scat_source
C C 0.0033 0.0016 'International Tables Vol C Tables 4.2.6.8 and 6.1.1.4'
H H 0.0000 0.0000 'International Tables Vol C Tables 4.2.6.8 and 6.1.1.4'
N N 0.0061 0.0033 'International Tables Vol C Tables 4.2.6.8 and 6.1.1.4'
O O 0.0106 0.0060 'International Tables Vol C Tables 4.2.6.8 and 6.1.1.4'
Cl Cl 0.1484 0.1585 'International Tables Vol C Tables 4.2.6.8 and 6.1.1.4'
Ir Ir -1.4442 7.9887 'International Tables Vol C Tables 4.2.6.8 and 6.1.1.4'
P P 0.1023 0.0942 'International Tables Vol C Tables 4.2.6.8 and 6.1.1.4'

loop_
_geom_angle_atom_site_label_1
_geom_angle_atom_site_label_2
_geom_angle_atom_site_label_3
_geom_angle
_geom_angle_site_symmetry_1
_geom_angle_site_symmetry_3
C1A Ir1A C20A 92.31(13) . .
C1A Ir1A P1A 82.83(10) . .
C20A Ir1A P1A 174.88(9) . .
C1A Ir1A P2A 172.48(10) . .
C20A Ir1A P2A 81.56(9) . .
P1A Ir1A P2A 103.40(3) . .
C1A Ir1A Cl1A 89.55(9) . .
C20A Ir1A Cl1A 90.16(9) . .
P1A Ir1A Cl1A 88.20(3) . .
P2A Ir1A Cl1A 94.80(3) . .
C20B Ir1B C1B 92.46(14) . .
C20B Ir1B P1B 174.65(10) . .
C1B Ir1B P1B 82.24(10) . .
C20B Ir1B P2B 79.81(10) . .
C1B Ir1B P2B 171.92(10) . .
P1B Ir1B P2B 105.51(3) . .
C20B Ir1B Cl1B 89.17(10) . .
C1B Ir1B Cl1B 90.03(10) . .
P1B Ir1B Cl1B 90.10(3) . .
P2B Ir1B Cl1B 92.21(3) . .
O1A C1A C2A 117.0(3) . .
O1A C1A Ir1A 126.0(2) . .
C2A C1A Ir1A 117.0(2) . .
O1B C1B C2B 116.4(3) . .
O1B C1B Ir1B 126.3(3) . .
C2B C1B Ir1B 117.3(2) . .
C7A C2A C3A 119.3(3) . .
C7A C2A C1A 119.2(3) . .
C3A C2A C1A 121.4(3) . .
C3B C2B C7B 119.5(3) . .
C3B C2B C1B 121.7(3) . .
C7B C2B C1B 118.8(3) . .
C4A C3A C2A 120.3(3) . .
C4B C3B C2B 119.9(3) . .
C3A C4A C5A 120.1(3) . .
C5B C4B C3B 120.2(3) . .
C4A C5A C6A 120.6(3) . .
C4B C5B C6B 120.7(4) . .
C5A C6A C7A 119.3(3) . .
C7B C6B C5B 119.5(3) . .
C2A C7A C6A 120.3(3) . .
C2A C7A P1A 114.1(3) . .
C6A C7A P1A 125.5(3) . .
C6B C7B C2B 120.2(3) . .
C6B C7B P1B 126.4(3) . .
C2B C7B P1B 113.3(3) . .
C13A C8A C9A 118.0(4) . .
C13A C8A P1A 118.7(3) . .
C9A C8A P1A 122.8(3) . .
C13B C8B C9B 118.9(3) . .
C13B C8B P1B 119.6(3) . .
C9B C8B P1B 121.4(3) . .
C10A C9A C8A 120.2(4) . .
C10B C9B C8B 120.4(4) . .
C11A C10A C9A 120.8(4) . .
C9B C10B C11B 120.0(4) . .
C10A C11A C12A 120.2(4) . .
C12B C11B C10B 119.4(4) . .
C13A C12A C11A 119.1(4) . .
C11B C12B C13B 120.9(4) . .
C12A C13A C8A 121.6(4) . .
C12B C13B C8B 120.3(4) . .
C19A C14A C15A 119.1(3) . .
C19A C14A P1A 117.8(3) . .
C15A C14A P1A 122.7(3) . .
C15B C14B C19B 119.2(3) . .
C15B C14B P1B 120.9(3) . .
C19B C14B P1B 119.9(3) . .
C14A C15A C16A 119.6(4) . .
C16B C15B C14B 120.5(4) . .
C17A C16A C15A 121.2(4) . .
C17B C16B C15B 120.1(4) . .
C16A C17A C18A 119.8(4) . .
C18B C17B C16B 119.9(4) . .
C17A C18A C19A 119.2(4) . .
C17B C18B C19B 121.2(4) . .
C14A C19A C18A 121.1(4) . .
C18B C19B C14B 119.2(3) . .
C20A N1A C21A 128.6(3) . .
C20B N1B C21B 131.2(3) . .
C22A C21A N1A 113.1(3) . .
N1B C21B C22B 109.1(3) . .
C23A C22A O2A 110.7(3) . .
C23A C22A C21A 131.0(4) . .
O2A C22A C21A 118.1(3) . .
C23B C22B O2B 109.9(4) . .
C23B C22B C21B 134.0(4) . .
O2B C22B C21B 116.1(3) . .
C22A C23A C24A 106.0(4) . .
C22B C23B C24B 106.4(4) . .
C25A C24A C23A 106.7(4) . .
C25B C24B C23B 106.7(4) . .
C24A C25A O2A 110.7(4) . .
C24B C25B O2B 110.8(4) . .
C31A C26A C27A 118.2(3) . .
C31A C26A C20A 117.3(3) . .
C27A C26A C20A 124.5(3) . .
C27B C26B C31B 119.2(3) . .
C27B C26B C20B 124.1(3) . .
C31B C26B C20B 116.1(3) . .
C28A C27A C26A 120.8(3) . .
C28B C27B C26B 119.6(3) . .
C27A C28A C29A 120.3(3) . .
C27B C28B C29B 120.9(3) . .
C30A C29A C28A 120.1(3) . .
C30B C29B C28B 120.1(3) . .
C29A C30A C31A 119.8(3) . .
C31B C30B C29B 120.1(3) . .
C30A C31A C26A 120.7(3) . .
C30A C31A P2A 123.7(3) . .
C26A C31A P2A 115.3(2) . .
C30B C31B C26B 120.1(3) . .
C30B C31B P2B 126.2(3) . .
C26B C31B P2B 113.6(3) . .
C37A C32A C33A 118.5(3) . .
C37A C32A P2A 123.7(3) . .
C33A C32A P2A 117.7(3) . .
C33B C32B C37B 119.0(3) . .
C33B C32B P2B 119.3(3) . .
C37B C32B P2B 121.7(3) . .
C34A C33A C32A 120.3(4) . .
C34B C33B C32B 120.3(4) . .
C33A C34A C35A 120.4(4) . .
C33B C34B C35B 120.7(4) . .
C36A C35A C34A 119.6(4) . .
C34B C35B C36B 119.6(4) . .
C35A C36A C37A 120.4(4) . .
C37B C36B C35B 120.4(4) . .
C36A C37A C32A 120.7(4) . .
C36B C37B C32B 120.0(4) . .
C43A C38A C39A 118.8(3) . .
C43A C38A P2A 119.8(3) . .
C39A C38A P2A 121.3(3) . .
C43B C38B C39B 118.3(3) . .
C43B C38B P2B 118.2(3) . .
C39B C38B P2B 123.4(3) . .
C40A C39A C38A 120.9(4) . .
C40B C39B C38B 120.6(4) . .
C41A C40A C39A 120.0(4) . .
C39B C40B C41B 120.6(4) . .
C40A C41A C42A 119.8(3) . .
C42B C41B C40B 119.5(4) . .
C41A C42A C43A 119.8(4) . .
C43B C42B C41B 119.7(4) . .
C38A C43A C42A 120.6(4) . .
C42B C43B C38B 121.3(3) . .
N1A C20A C26A 120.1(3) . .
N1A C20A Ir1A 121.9(2) . .
C26A C20A Ir1A 117.9(2) . .
N1B C20B C26B 120.3(3) . .
N1B C20B Ir1B 121.4(3) . .
C26B C20B Ir1B 118.3(2) . .
C22A O2A C25A 106.0(3) . .
C25B O2B C22B 106.2(3) . .
C32A P2A C31A 100.65(16) . .
C32A P2A C38A 103.68(16) . .
C31A P2A C38A 106.08(16) . .
C32A P2A Ir1A 126.73(12) . .
C31A P2A Ir1A 100.25(11) . .
C38A P2A Ir1A 116.45(12) . .
C8A P1A C7A 107.68(17) . .
C8A P1A C14A 105.49(16) . .
C7A P1A C14A 100.47(16) . .
C8A P1A Ir1A 117.18(11) . .
C7A P1A Ir1A 101.87(11) . .
C14A P1A Ir1A 121.93(12) . .
C8B P1B C7B 105.85(16) . .
C8B P1B C14B 101.28(16) . .
C7B P1B C14B 102.86(15) . .
C8B P1B Ir1B 121.15(12) . .
C7B P1B Ir1B 101.55(12) . .
C14B P1B Ir1B 121.82(12) . .
C31B P2B C38B 104.83(16) . .
C31B P2B C32B 104.50(16) . .
C38B P2B C32B 102.48(16) . .
C31B P2B Ir1B 99.53(11) . .
C38B P2B Ir1B 117.20(12) . .
C32B P2B Ir1B 125.79(12) . .

loop_
_geom_bond_atom_site_label_1
_geom_bond_atom_site_label_2
_geom_bond_distance
_geom_bond_site_symmetry_2
Ir1A C1A 2.063(3) .
Ir1A C20A 2.066(3) .
Ir1A P1A 2.3066(9) .
Ir1A P2A 2.3440(9) .
Ir1A Cl1A 2.4925(9) .
Ir1B C20B 2.042(3) .
Ir1B C1B 2.046(3) .
Ir1B P1B 2.3104(9) .
Ir1B P2B 2.3445(9) .
Ir1B Cl1B 2.5092(9) .
C1A O1A 1.234(4) .
C1A C2A 1.510(5) .
C1B O1B 1.250(4) .
C1B C2B 1.509(5) .
C2A C7A 1.394(5) .
C2A C3A 1.398(5) .
C2B C3B 1.399(5) .
C2B C7B 1.400(5) .
C3A C4A 1.380(5) .
C3B C4B 1.390(5) .
C4A C5A 1.383(5) .
C4B C5B 1.369(5) .
C5A C6A 1.389(5) .
C5B C6B 1.402(5) .
C6A C7A 1.397(5) .
C6B C7B 1.382(5) .
C7A P1A 1.823(4) .
C7B P1B 1.827(3) .
C8A C13A 1.388(5) .
C8A C9A 1.394(5) .
C8A P1A 1.821(4) .
C8B C13B 1.392(5) .
C8B C9B 1.394(5) .
C8B P1B 1.820(4) .
C9A C10A 1.385(6) .
C9B C10B 1.382(5) .
C10A C11A 1.356(6) .
C10B C11B 1.394(6) .
C11A C12A 1.390(7) .
C11B C12B 1.377(6) .
C12A C13A 1.379(6) .
C12B C13B 1.378(6) .
C14A C19A 1.388(5) .
C14A C15A 1.393(5) .
C14A P1A 1.832(3) .
C14B C15B 1.392(5) .
C14B C19B 1.399(5) .
C14B P1B 1.840(3) .
C15A C16A 1.395(6) .
C15B C16B 1.383(5) .
C16A C17A 1.373(7) .
C16B C17B 1.381(6) .
C17A C18A 1.395(6) .
C17B C18B 1.369(5) .
C18A C19A 1.396(5) .
C18B C19B 1.390(5) .
N1A C20A 1.300(4) .
N1A C21A 1.480(4) .
N1B C20B 1.314(4) .
N1B C21B 1.479(4) .
C21A C22A 1.462(5) .
C21B C22B 1.491(5) .
C22A C23A 1.349(5) .
C22A O2A 1.351(5) .
C22B C23B 1.343(6) .
C22B O2B 1.366(5) .
C23A C24A 1.442(6) .
C23B C24B 1.423(6) .
C24A C25A 1.314(6) .
C24B C25B 1.323(6) .
C25A O2A 1.391(5) .
C25B O2B 1.364(5) .
C26A C31A 1.402(5) .
C26A C27A 1.410(5) .
C26A C20A 1.480(5) .
C26B C27B 1.396(5) .
C26B C31B 1.418(5) .
C26B C20B 1.490(5) .
C27A C28A 1.381(5) .
C27B C28B 1.385(5) .
C28A C29A 1.392(5) .
C28B C29B 1.387(5) .
C29A C30A 1.386(5) .
C29B C30B 1.383(5) .
C30A C31A 1.400(5) .
C30B C31B 1.382(5) .
C31A P2A 1.832(3) .
C31B P2B 1.819(3) .
C32A C37A 1.388(5) .
C32A C33A 1.403(5) .
C32A P2A 1.829(4) .
C32B C33B 1.399(5) .
C32B C37B 1.403(5) .
C32B P2B 1.832(4) .
C33A C34A 1.380(5) .
C33B C34B 1.374(6) .
C34A C35A 1.392(6) .
C34B C35B 1.383(6) .
C35A C36A 1.371(6) .
C35B C36B 1.389(6) .
C36A C37A 1.387(6) .
C36B C37B 1.382(5) .
C38A C43A 1.384(5) .
C38A C39A 1.391(5) .
C38A P2A 1.836(3) .
C38B C43B 1.393(5) .
C38B C39B 1.398(5) .
C38B P2B 1.822(3) .
C39A C40A 1.385(5) .
C39B C40B 1.380(5) .
C40A C41A 1.381(6) .
C40B C41B 1.390(6) .
C41A C42A 1.390(6) .
C41B C42B 1.387(5) .
C42A C43A 1.396(5) .
C42B C43B 1.387(5) .
